data_4505866
loop_
_publ_author_name
'Tsaggeos, Kostas'
'Masiera, Natalia'
'Niwicka, Aleksandra'
'Dokorou, Vassiliki'
'Siskos, Michael G.'
'Skoulika, Stavroula'
'Michaelides, Adonis'

_publ_section_title
;
 Crystal Structure, Thermal Behavior, and Photochemical Reactivity of a
 Series of Co-Crystals oftrans-1,2-Bis(4-pyridyl) Ethylene with
 Dicarboxylic Acids
;
_journal_issue 5
_journal_name_full 'Crystal Growth &amp; Design'
_journal_page_first 2187
_journal_paper_doi 10.1021/cg200681s
_journal_volume 12
_journal_year 2012
_chemical_formula_sum 'C17 H16 N2 O4'
_chemical_formula_weight 312.32
_chemical_name_systematic
; 
 ? 
;
_space_group_IT_number 7
_symmetry_cell_setting monoclinic
_symmetry_space_group_name_Hall 'P -2yc'
_symmetry_space_group_name_H-M 'P 1 c 1'
_atom_sites_solution_hydrogens geom
_atom_sites_solution_primary direct
_atom_sites_solution_secondary difmap
_audit_creation_method SHELXL-97
_cell_angle_alpha 90.00
_cell_angle_beta 116.099(9)
_cell_angle_gamma 90.00
_cell_formula_units_Z 2
_cell_length_a 10.6790(10)
_cell_length_b 4.5240(10)
_cell_length_c 18.025(2)
_cell_measurement_reflns_used 28
_cell_measurement_temperature 293(2)
_cell_measurement_theta_max 12.4
_cell_measurement_theta_min 4.5
_cell_volume 782.0(2)
_computing_cell_refinement XSCANS
_computing_data_collection XSCANS
_computing_data_reduction XSCANS
_computing_structure_refinement 'SHELXL-97 (Sheldrick, 1997)'
_computing_structure_solution 'SHELXS-97 (Sheldrick, 1990)'
_diffrn_ambient_temperature 293(2)
_diffrn_measured_fraction_theta_full 0.993
_diffrn_measured_fraction_theta_max 0.993
_diffrn_measurement_device_type P4
_diffrn_measurement_method scintillation
_diffrn_radiation_monochromator graphite
_diffrn_radiation_source 'fine-focus sealed tube'
_diffrn_radiation_type MoK\a
_diffrn_radiation_wavelength 0.71073
_diffrn_reflns_av_R_equivalents 0.0258
_diffrn_reflns_av_sigmaI/netI 0.0459
_diffrn_reflns_limit_h_max 12
_diffrn_reflns_limit_h_min -1
_diffrn_reflns_limit_k_max 0
_diffrn_reflns_limit_k_min -5
_diffrn_reflns_limit_l_max 19
_diffrn_reflns_limit_l_min -21
_diffrn_reflns_number 1769
_diffrn_reflns_theta_full 25.00
_diffrn_reflns_theta_max 25.00
_diffrn_reflns_theta_min 2.12
_diffrn_standards_interval_count 100
_diffrn_standards_number 2
_exptl_absorpt_coefficient_mu 0.096
_exptl_absorpt_correction_type none
_exptl_crystal_colour white
_exptl_crystal_density_diffrn 1.326
_exptl_crystal_density_method 'not measured'
_exptl_crystal_description prismatic
_exptl_crystal_F_000 328
_exptl_crystal_size_max 0.15
_exptl_crystal_size_mid 0.12
_exptl_crystal_size_min 0.10
_refine_diff_density_max 0.248
_refine_diff_density_min -0.212
_refine_diff_density_rms 0.038
_refine_ls_extinction_method none
_refine_ls_goodness_of_fit_ref 1.078
_refine_ls_hydrogen_treatment riding
_refine_ls_matrix_type fullcycle
_refine_ls_number_parameters 208
_refine_ls_number_reflns 1614
_refine_ls_number_restraints 2
_refine_ls_restrained_S_all 1.078
_refine_ls_R_factor_all 0.1043
_refine_ls_R_factor_gt 0.0572
_refine_ls_shift/su_max 0.000
_refine_ls_shift/su_mean 0.000
_refine_ls_structure_factor_coef Fsqd
_refine_ls_weighting_details 'calc w=1/[\s^2^(Fo^2^)+(0.1000P)^2^+0.0000P] where P=(Fo^2^+2Fc^2^)/3'
_refine_ls_weighting_scheme calc
_refine_ls_wR_factor_gt 0.1537
_refine_ls_wR_factor_ref 0.1837
_reflns_number_gt 999
_reflns_number_total 1614
_reflns_threshold_expression >2sigma(I)
_cod_data_source_file cg200681s_si_005.cif
_cod_data_source_block shelxl
_cod_original_sg_symbol_H-M Pc
_cod_database_code 4505866

loop_
_symmetry_equiv_pos_as_xyz
'x, y, z'
'x, -y, z+1/2'

loop_
_atom_site_label
_atom_site_type_symbol
_atom_site_fract_x
_atom_site_fract_y
_atom_site_fract_z
_atom_site_U_iso_or_equiv
_atom_site_adp_type
_atom_site_occupancy
_atom_site_symmetry_multiplicity
_atom_site_calc_flag
_atom_site_refinement_flags
N3 N -0.2608(5) -1.6769(11) -0.2537(3) 0.0633(15) Uani 1 1 d .
N12 N 0.2711(5) -0.3910(11) -0.4093(3) 0.0641(15) Uani 1 1 d .
C1 C -0.2548(6) -1.3964(14) -0.3641(3) 0.0595(17) Uani 1 1 d .
H1 H -0.2996 -1.3436 -0.4196 0.071 Uiso 1 1 calc R
C2 C -0.3186(6) -1.5815(15) -0.3314(3) 0.0640(19) Uani 1 1 d .
H2 H -0.4084 -1.6453 -0.3658 0.077 Uiso 1 1 calc R
C4 C -0.1330(6) -1.5745(14) -0.2044(3) 0.066(2) Uani 1 1 d .
H4 H -0.0905 -1.6388 -0.1498 0.079 Uiso 1 1 calc R
C5 C -0.0610(7) -1.3771(15) -0.2306(4) 0.073(2) Uani 1 1 d .
H5 H 0.0261 -1.3061 -0.1938 0.088 Uiso 1 1 calc R
C6 C -0.1217(7) -1.2867(12) -0.3135(4) 0.0578(16) Uani 1 1 d .
C7 C -0.0534(6) -1.0903(14) -0.3510(4) 0.0649(19) Uani 1 1 d .
H7 H -0.0997 -1.0559 -0.4075 0.078 Uiso 1 1 calc R
C8 C 0.0657(7) -0.9649(14) -0.3102(4) 0.067(2) Uani 1 1 d .
H8 H 0.1118 -0.9989 -0.2536 0.081 Uiso 1 1 calc R
C9 C 0.1337(6) -0.7705(13) -0.3474(3) 0.0595(17) Uani 1 1 d .
C10 C 0.2614(6) -0.6499(14) -0.2993(3) 0.0664(19) Uani 1 1 d .
H10 H 0.3044 -0.6945 -0.2432 0.080 Uiso 1 1 calc R
C11 C 0.3276(7) -0.4675(15) -0.3302(4) 0.067(2) Uani 1 1 d .
H11 H 0.4152 -0.3941 -0.2950 0.081 Uiso 1 1 calc R
C13 C 0.1470(7) -0.5015(18) -0.4559(4) 0.080(2) Uani 1 1 d .
H13 H 0.1050 -0.4472 -0.5113 0.096 Uiso 1 1 calc R
C14 C 0.0764(6) -0.6865(15) -0.4298(3) 0.0662(19) Uani 1 1 d .
H14 H -0.0105 -0.7579 -0.4668 0.079 Uiso 1 1 calc R
O1 O 0.2095(5) -0.9468(13) -0.0856(3) 0.104(2) Uani 1 1 d .
O2 O 0.4018(4) -0.9511(11) 0.0314(2) 0.0911(17) Uani 1 1 d .
H20 H 0.3535 -0.8609 0.0487 0.109 Uiso 1 1 d R
O3 O 0.6155(4) -1.0477(10) -0.2023(2) 0.0818(16) Uani 1 1 d .
H30 H 0.6569 -0.9185 -0.2146 0.098 Uiso 1 1 d R
O4 O 0.7939(4) -0.9903(11) -0.0778(2) 0.0823(15) Uani 1 1 d .
C15 C 0.3260(7) -1.0231(18) -0.0463(4) 0.082(2) Uani 1 1 d .
C16 C 0.4013(7) -1.1897(17) -0.0858(4) 0.099(3) Uani 1 1 d .
H16 H 0.3481 -1.2933 -0.1341 0.118 Uiso 1 1 calc R
C17 C 0.5373(7) -1.2002(14) -0.0571(3) 0.0711(19) Uani 1 1 d .
H17 H 0.5889 -1.1068 -0.0068 0.085 Uiso 1 1 calc R
C18 C 0.6159(7) -1.3405(17) -0.0951(4) 0.082(2) Uani 1 1 d .
H18A H 0.5542 -1.4597 -0.1416 0.098 Uiso 1 1 calc R
H18B H 0.6862 -1.4692 -0.0555 0.098 Uiso 1 1 calc R
C19 C 0.6839(6) -1.1088(16) -0.1239(3) 0.0668(19) Uani 1 1 d .

loop_
_atom_site_aniso_label
_atom_site_aniso_U_11
_atom_site_aniso_U_22
_atom_site_aniso_U_33
_atom_site_aniso_U_23
_atom_site_aniso_U_13
_atom_site_aniso_U_12
N3 0.058(4) 0.080(3) 0.044(3) -0.001(3) 0.015(3) -0.010(3)
N12 0.057(3) 0.085(4) 0.049(3) 0.003(3) 0.022(3) -0.018(3)
C1 0.056(4) 0.065(4) 0.053(3) 0.000(3) 0.020(3) -0.008(4)
C2 0.054(4) 0.074(5) 0.059(4) -0.005(3) 0.019(4) -0.001(4)
C4 0.059(4) 0.086(5) 0.045(3) 0.008(3) 0.016(3) -0.012(4)
C5 0.058(4) 0.084(5) 0.067(4) -0.013(4) 0.018(4) -0.023(4)
C6 0.066(4) 0.050(3) 0.057(3) 0.002(3) 0.027(3) 0.004(3)
C7 0.057(4) 0.071(4) 0.056(4) -0.005(3) 0.015(4) 0.002(3)
C8 0.061(5) 0.077(5) 0.050(3) -0.012(3) 0.011(3) 0.006(4)
C9 0.055(4) 0.062(4) 0.061(4) 0.000(3) 0.024(3) 0.002(4)
C10 0.058(4) 0.083(4) 0.046(3) 0.003(3) 0.013(3) -0.004(4)
C11 0.056(5) 0.089(5) 0.051(4) 0.005(3) 0.018(4) -0.015(4)
C13 0.069(5) 0.105(6) 0.048(4) 0.005(4) 0.011(4) -0.021(5)
C14 0.047(4) 0.082(5) 0.059(4) -0.004(4) 0.014(3) -0.018(4)
O1 0.064(4) 0.152(5) 0.070(3) -0.036(3) 0.005(3) 0.015(4)
O2 0.062(3) 0.141(4) 0.050(2) -0.035(3) 0.006(2) 0.029(3)
O3 0.068(3) 0.107(4) 0.055(3) 0.012(2) 0.014(2) -0.030(3)
O4 0.057(3) 0.111(4) 0.060(3) 0.010(3) 0.009(3) -0.011(3)
C15 0.051(4) 0.118(6) 0.060(4) -0.025(4) 0.011(4) 0.022(4)
C16 0.070(5) 0.120(7) 0.075(4) -0.035(5) 0.002(4) 0.015(5)
C17 0.086(5) 0.071(4) 0.051(3) -0.007(3) 0.024(4) 0.000(4)
C18 0.077(5) 0.104(6) 0.061(4) 0.017(4) 0.027(4) -0.002(5)
C19 0.052(4) 0.095(5) 0.050(4) 0.008(3) 0.020(3) 0.008(4)

loop_
_atom_type_symbol
_atom_type_description
_atom_type_scat_dispersion_real
_atom_type_scat_dispersion_imag
_atom_type_scat_source
C C 0.0033 0.0016 'International Tables Vol C Tables 4.2.6.8 and 6.1.1.4'
H H 0.0000 0.0000 'International Tables Vol C Tables 4.2.6.8 and 6.1.1.4'
N N 0.0061 0.0033 'International Tables Vol C Tables 4.2.6.8 and 6.1.1.4'
O O 0.0106 0.0060 'International Tables Vol C Tables 4.2.6.8 and 6.1.1.4'

loop_
_geom_angle_atom_site_label_1
_geom_angle_atom_site_label_2
_geom_angle_atom_site_label_3
_geom_angle
C2 N3 C4 116.8(5)
C13 N12 C11 116.2(6)
C2 C1 C6 119.5(6)
C2 C1 H1 120.2
C6 C1 H1 120.2
N3 C2 C1 124.4(6)
N3 C2 H2 117.8
C1 C2 H2 117.8
N3 C4 C5 123.4(5)
N3 C4 H4 118.3
C5 C4 H4 118.3
C4 C5 C6 118.9(6)
C4 C5 H5 120.5
C6 C5 H5 120.5
C1 C6 C5 116.9(6)
C1 C6 C7 118.5(6)
C5 C6 C7 124.6(6)
C8 C7 C6 124.3(5)
C8 C7 H7 117.9
C6 C7 H7 117.9
C7 C8 C9 124.3(5)
C7 C8 H8 117.9
C9 C8 H8 117.9
C10 C9 C14 114.6(6)
C10 C9 C8 120.2(5)
C14 C9 C8 125.1(6)
C11 C10 C9 122.5(5)
C11 C10 H10 118.7
C9 C10 H10 118.7
N12 C11 C10 121.8(6)
N12 C11 H11 119.1
C10 C11 H11 119.1
N12 C13 C14 125.2(6)
N12 C13 H13 117.4
C14 C13 H13 117.4
C13 C14 C9 119.6(6)
C13 C14 H14 120.2
C9 C14 H14 120.2
C15 O2 H20 109.4
C19 O3 H30 109.4
O1 C15 O2 124.1(7)
O1 C15 C16 120.5(6)
O2 C15 C16 115.1(6)
C17 C16 C15 124.5(6)
C17 C16 H16 117.7
C15 C16 H16 117.7
C16 C17 C18 127.1(6)
C16 C17 H17 116.4
C18 C17 H17 116.4
C17 C18 C19 109.2(6)
C17 C18 H18A 109.8
C19 C18 H18A 109.8
C17 C18 H18B 109.8
C19 C18 H18B 109.8
H18A C18 H18B 108.3
O4 C19 O3 123.8(6)
O4 C19 C18 122.7(5)
O3 C19 C18 113.6(6)

loop_
_geom_bond_atom_site_label_1
_geom_bond_atom_site_label_2
_geom_bond_distance
N3 C2 1.330(8)
N3 C4 1.341(7)
N12 C13 1.316(8)
N12 C11 1.326(7)
C1 C2 1.365(8)
C1 C6 1.399(8)
C1 H1 0.9300
C2 H2 0.9300
C4 C5 1.391(8)
C4 H4 0.9300
C5 C6 1.403(8)
C5 H5 0.9300
C6 C7 1.487(9)
C7 C8 1.287(7)
C7 H7 0.9300
C8 C9 1.476(9)
C8 H8 0.9300
C9 C10 1.367(8)
C9 C14 1.388(7)
C10 C11 1.356(9)
C10 H10 0.9300
C11 H11 0.9300
C13 C14 1.343(9)
C13 H13 0.9300
C14 H14 0.9300
O1 C15 1.180(7)
O2 C15 1.313(8)
O2 H20 0.8200
O3 C19 1.303(7)
O3 H30 0.8200
O4 C19 1.225(7)
C15 C16 1.492(10)
C16 C17 1.311(10)
C16 H16 0.9300
C17 C18 1.442(9)
C17 H17 0.9300
C18 C19 1.493(9)
C18 H18A 0.9700
C18 H18B 0.9700

loop_
_geom_torsion_atom_site_label_1
_geom_torsion_atom_site_label_2
_geom_torsion_atom_site_label_3
_geom_torsion_atom_site_label_4
_geom_torsion
C4 N3 C2 C1 2.2(10)
C6 C1 C2 N3 -2.4(10)
C2 N3 C4 C5 0.3(9)
N3 C4 C5 C6 -2.4(10)
C2 C1 C6 C5 0.2(9)
C2 C1 C6 C7 178.8(5)
C4 C5 C6 C1 2.0(9)
C4 C5 C6 C7 -176.5(6)
C1 C6 C7 C8 176.6(6)
C5 C6 C7 C8 -4.9(9)
C6 C7 C8 C9 179.8(6)
C7 C8 C9 C10 -179.1(6)
C7 C8 C9 C14 3.1(10)
C14 C9 C10 C11 -1.3(9)
C8 C9 C10 C11 -179.3(6)
C13 N12 C11 C10 0.1(10)
C9 C10 C11 N12 1.1(10)
C11 N12 C13 C14 -1.2(11)
N12 C13 C14 C9 1.0(12)
C10 C9 C14 C13 0.3(10)
C8 C9 C14 C13 178.2(7)
O1 C15 C16 C17 156.6(9)
O2 C15 C16 C17 -18.2(12)
C15 C16 C17 C18 -175.6(7)
C16 C17 C18 C19 110.5(9)
C17 C18 C19 O4 82.2(8)
C17 C18 C19 O3 -98.2(6)

loop_
_cod_related_entry_id
_cod_related_entry_database
_cod_related_entry_code
1 ChemSpider 30652425
